data_1568784
loop_
_publ_author_name
'Zhang, Shaoliang'
'Du, Ruili'
'Fan, Xiufang'
'Zhao, Xinhua'
'Wang, Yanlan'
'Li, Shanshan'

_publ_section_title
;
 Self-Assembly Heterometallic Cu-Ln Complexes: Synthesis, Crystal
 Structures and Magnetic Characterization
;
_journal_issue 3
_journal_name_full Crystals
_journal_page_first 535
_journal_paper_doi 10.3390/cryst13030535
_journal_volume 13
_journal_year 2023
_chemical_formula_moiety 'C22 H28 Cl Cu Gd N6 O10'
_chemical_formula_sum 'C22 H28 Cl Cu Gd N6 O10'
_chemical_formula_weight 792.74
_chemical_melting_point ?
_chemical_name_common complex2
_space_group_crystal_system monoclinic
_space_group_IT_number 14
_space_group_name_Hall '-P 2yn'
_space_group_name_H-M_alt 'P 1 21/n 1'
_atom_sites_solution_hydrogens mixed
_audit_creation_method SHELXL-2014
_cell_angle_alpha 90
_cell_angle_beta 91.748(2)
_cell_angle_gamma 90
_cell_formula_units_Z 4
_cell_length_a 8.8191(7)
_cell_length_b 16.5598(14)
_cell_length_c 20.0787(18)
_cell_measurement_reflns_used 3212
_cell_measurement_temperature 298(2)
_cell_measurement_theta_max 24.735
_cell_measurement_theta_min 2.552
_cell_volume 2931.0(4)
_computing_cell_refinement 'Bruker SAINT'
_computing_data_collection 'Bruker APEX2'
_computing_data_reduction 'Bruker SAINT'
_computing_molecular_graphics Diamond
_computing_publication_material 'SHELXL-2014 (Sheldrick, 2014)'
_computing_structure_refinement 'SHELXL-2014 (Sheldrick, 2014)'
_computing_structure_solution 'SHELXS-2014 (Sheldrick, 2014)'
_diffrn_ambient_temperature 298(2)
_diffrn_detector_area_resol_mean 'CCD area detector'
_diffrn_measured_fraction_theta_full 0.968
_diffrn_measured_fraction_theta_max 0.993
_diffrn_measurement_device_type graphite
_diffrn_measurement_method 'CCD area detector'
_diffrn_radiation_type MoK\a
_diffrn_radiation_wavelength 0.71073
_diffrn_reflns_av_R_equivalents 0.1758
_diffrn_reflns_av_unetI/netI 0.2100
_diffrn_reflns_Laue_measured_fraction_full 0.968
_diffrn_reflns_Laue_measured_fraction_max 0.993
_diffrn_reflns_limit_h_max 10
_diffrn_reflns_limit_h_min -10
_diffrn_reflns_limit_k_max 19
_diffrn_reflns_limit_k_min -19
_diffrn_reflns_limit_l_max 23
_diffrn_reflns_limit_l_min -14
_diffrn_reflns_number 13751
_diffrn_reflns_point_group_measured_fraction_full 0.968
_diffrn_reflns_point_group_measured_fraction_max 0.993
_diffrn_reflns_theta_full 25.242
_diffrn_reflns_theta_max 25.010
_diffrn_reflns_theta_min 2.552
_diffrn_source 'fine-focus sealed tube'
_exptl_absorpt_coefficient_mu 3.121
_exptl_absorpt_correction_type multi-scan
_exptl_absorpt_process_details sadabs
_exptl_crystal_colour brown
_exptl_crystal_density_diffrn 1.797
_exptl_crystal_description block
_exptl_crystal_F_000 1568
_exptl_crystal_size_max 0.450
_exptl_crystal_size_mid 0.400
_exptl_crystal_size_min 0.380
_exptl_transmission_factor_max 0.305
_exptl_transmission_factor_min 0.255
_refine_diff_density_max 2.316
_refine_diff_density_min -1.410
_refine_diff_density_rms 0.213
_refine_ls_extinction_method none
_refine_ls_goodness_of_fit_ref 0.788
_refine_ls_hydrogen_treatment constr
_refine_ls_matrix_type full
_refine_ls_number_parameters 346
_refine_ls_number_reflns 5137
_refine_ls_number_restraints 6
_refine_ls_restrained_S_all 0.788
_refine_ls_R_factor_all 0.1819
_refine_ls_R_factor_gt 0.0822
_refine_ls_shift/su_max 0.001
_refine_ls_shift/su_mean 0.000
_refine_ls_structure_factor_coef Fsqd
_refine_ls_weighting_details 'w=1/[\s^2^(Fo^2^)+(0.0009P)^2^+150.0000P] where P=(Fo^2^+2Fc^2^)/3'
_refine_ls_weighting_scheme calc
_refine_ls_wR_factor_gt 0.1644
_refine_ls_wR_factor_ref 0.2086
_reflns_Friedel_coverage 0.000
_reflns_number_gt 2559
_reflns_number_total 5137
_reflns_threshold_expression 'I > 2\s(I)'
_cod_data_source_file 2097680.cif
_cod_data_source_block Cu-Gd-valen-dca
_cod_depositor_comments
;
The following automatic conversions were performed:

data item '_chemical_melting_point' value 'not measured' was changed
to '?' -- the value is undefined or not given.

Automatic conversion script
Id: cif_fix_values 7556 2019-12-06 15:28:31Z antanas 
;
_cod_original_sg_symbol_H-M 'P 21/n'
_cod_database_code 1568784
_shelx_space_group_comment
;
The symmetry employed for this shelxl refinement is uniquely defined
by the following loop, which should always be used as a source of
symmetry information in preference to the above space-group names.
They are only intended as comments.
;
_shelx_estimated_absorpt_t_min 0.334
_shelx_estimated_absorpt_t_max 0.383
_shelxl_version_number 2014-3

loop_
_space_group_symop_operation_xyz
'x, y, z'
'-x+1/2, y+1/2, -z+1/2'
'-x, -y, -z'
'x-1/2, -y-1/2, z-1/2'

loop_
_atom_site_label
_atom_site_type_symbol
_atom_site_fract_x
_atom_site_fract_y
_atom_site_fract_z
_atom_site_U_iso_or_equiv
_atom_site_adp_type
_atom_site_occupancy
_atom_site_site_symmetry_order
_atom_site_calc_flag
_atom_site_refinement_flags_posn
_atom_site_refinement_flags_adp
_atom_site_refinement_flags_occupancy
_atom_site_disorder_assembly
_atom_site_disorder_group
Gd1 Gd 0.48082(9) 0.65152(5) 0.67490(5) 0.0355(3) Uani 1 1 d . . . . .
Cu1 Cu 0.2917(2) 0.57015(12) 0.80580(10) 0.0355(5) Uani 1 1 d . . . . .
Cl1 Cl 0.0056(4) 0.5764(3) 0.7463(3) 0.0487(12) Uani 1 1 d . . . . .
O1 O 0.3515(11) 0.6760(6) 0.7747(5) 0.031(3) Uani 1 1 d . . . . .
O2 O 0.3987(11) 0.5332(6) 0.7294(5) 0.033(3) Uani 1 1 d . . . . .
O3 O 0.5029(12) 0.7968(6) 0.7291(6) 0.038(3) Uani 1 1 d . . . . .
O4 O 0.5734(12) 0.5146(6) 0.6292(5) 0.035(3) Uani 1 1 d . . . . .
O5 O 0.4143(12) 0.7626(7) 0.5961(6) 0.044(3) Uani 1 1 d . . . . .
O6 O 0.4582(12) 0.6485(7) 0.5496(5) 0.042(3) Uani 1 1 d . . . . .
O7 O 0.4120(17) 0.7546(9) 0.4874(6) 0.073(4) Uani 1 1 d . . . . .
O8 O 0.2149(12) 0.6349(9) 0.6422(6) 0.063(4) Uani 1 1 d . . . . .
H8 H 0.1791 0.6062 0.6711 0.095 Uiso 1 1 calc R U . . .
O9 O 0.6747(11) 0.6267(7) 0.7562(5) 0.047(3) Uani 1 1 d . . . . .
H9C H 0.7670 0.6127 0.7532 0.057 Uiso 1 1 d R U . . .
H9D H 0.6454 0.6138 0.7947 0.057 Uiso 1 1 d R U . . .
O10 O 0.5829(14) 0.5863(8) 0.8769(6) 0.060(4) Uani 1 1 d . . . . .
H10A H 0.5994 0.5408 0.8915 0.091 Uiso 1 1 calc R U . . .
N1 N 0.2012(14) 0.6086(9) 0.8852(8) 0.044(4) Uani 1 1 d . . . . .
N2 N 0.2781(14) 0.4626(8) 0.8462(7) 0.036(3) Uani 1 1 d . . . . .
N3 N 0.4279(16) 0.7232(10) 0.5405(8) 0.047(4) Uani 1 1 d . . . . .
N4 N 0.7235(15) 0.6968(9) 0.6283(7) 0.045(4) Uani 1 1 d . . . . .
N5 N 0.8984(18) 0.7907(10) 0.5747(10) 0.067(5) Uani 1 1 d . . . . .
N6 N 0.861(3) 0.9377(12) 0.5634(10) 0.087(7) Uani 1 1 d . . . . .
C1 C 0.3583(11) 0.7408(5) 0.8151(4) 0.032(4) Uani 1 1 d G . . . .
C2 C 0.4453(11) 0.8076(6) 0.7908(5) 0.032(4) Uani 1 1 d G . . . .
C3 C 0.4666(12) 0.8773(6) 0.8292(6) 0.047(5) Uani 1 1 d G . . . .
H3 H 0.5272 0.9194 0.8147 0.056 Uiso 1 1 calc R U . . .
C4 C 0.3949(15) 0.8818(6) 0.8891(6) 0.065(6) Uani 1 1 d G . . . .
H4 H 0.4023 0.9296 0.9133 0.078 Uiso 1 1 calc R U . . .
C5 C 0.3129(13) 0.8190(6) 0.9148(5) 0.059(6) Uani 1 1 d G . . . .
H5 H 0.2679 0.8240 0.9559 0.071 Uiso 1 1 calc R U . . .
C6 C 0.2985(9) 0.7465(5) 0.8774(4) 0.036(4) Uani 1 1 d G . . . .
C7 C 0.2162(14) 0.6820(8) 0.9087(6) 0.046(5) Uani 1 1 d G . . . .
H7 H 0.1703 0.6936 0.9487 0.056 Uiso 1 1 calc R U . . .
C8 C 0.1176(19) 0.5437(11) 0.9186(9) 0.049(5) Uani 1 1 d . . . . .
H8A H 0.0200 0.5348 0.8962 0.059 Uiso 1 1 calc R U . . .
H8B H 0.1009 0.5579 0.9646 0.059 Uiso 1 1 calc R U . . .
C9 C 0.217(2) 0.4676(11) 0.9147(10) 0.053(5) Uani 1 1 d . . . . .
H9A H 0.2992 0.4705 0.9476 0.064 Uiso 1 1 calc R U . . .
H9B H 0.1564 0.4201 0.9237 0.064 Uiso 1 1 calc R U . . .
C10 C 0.3342(12) 0.3986(7) 0.8228(6) 0.041(5) Uani 1 1 d G . . . .
H10 H 0.3216 0.3516 0.8474 0.049 Uiso 1 1 calc R U . . .
C11 C 0.4142(8) 0.3912(5) 0.7631(4) 0.033(4) Uani 1 1 d G . . . .
C12 C 0.4473(10) 0.4577(5) 0.7213(5) 0.029(4) Uani 1 1 d G U . . .
C13 C 0.5437(11) 0.4444(6) 0.6659(5) 0.033(4) Uani 1 1 d G . . . .
C14 C 0.5941(11) 0.3688(6) 0.6516(5) 0.042(4) Uani 1 1 d G . . . .
H14 H 0.6522 0.3619 0.6142 0.050 Uiso 1 1 calc R U . . .
C15 C 0.5636(12) 0.3016(6) 0.6899(6) 0.047(5) Uani 1 1 d G . . . .
H15 H 0.5995 0.2507 0.6790 0.056 Uiso 1 1 calc R U . . .
C16 C 0.4755(11) 0.3143(5) 0.7460(5) 0.040(4) Uani 1 1 d G . . . .
H16 H 0.4562 0.2704 0.7734 0.048 Uiso 1 1 calc R U . . .
C17 C 0.5841(18) 0.8635(9) 0.7002(9) 0.045(5) Uani 1 1 d . . . . .
H17A H 0.5276 0.9125 0.7058 0.067 Uiso 1 1 calc R U . . .
H17B H 0.5967 0.8536 0.6536 0.067 Uiso 1 1 calc R U . . .
H17C H 0.6819 0.8687 0.7221 0.067 Uiso 1 1 calc R U . . .
C18 C 0.675(2) 0.5058(11) 0.5762(10) 0.055(5) Uani 1 1 d . . . . .
H18A H 0.7766 0.5008 0.5940 0.083 Uiso 1 1 calc R U . . .
H18B H 0.6677 0.5523 0.5477 0.083 Uiso 1 1 calc R U . . .
H18C H 0.6486 0.4583 0.5510 0.083 Uiso 1 1 calc R U . . .
C19 C 0.8014(18) 0.7445(10) 0.6047(8) 0.036(4) Uani 1 1 d . . . . .
C20 C 0.867(2) 0.8693(14) 0.5717(10) 0.060(6) Uani 1 1 d . . . . .
C21 C 0.131(2) 0.6243(13) 0.5819(10) 0.068(6) Uani 1 1 d . . . . .
H21A H 0.1403 0.6718 0.5548 0.102 Uiso 1 1 calc R U . . .
H21B H 0.0265 0.6154 0.5912 0.102 Uiso 1 1 calc R U . . .
H21C H 0.1701 0.5785 0.5585 0.102 Uiso 1 1 calc R U . . .
C22 C 0.647(3) 0.6435(14) 0.9209(12) 0.080(7) Uani 1 1 d . . . . .
H22A H 0.6496 0.6953 0.8994 0.119 Uiso 1 1 calc R U . . .
H22B H 0.7485 0.6274 0.9336 0.119 Uiso 1 1 calc R U . . .
H22C H 0.5872 0.6471 0.9599 0.119 Uiso 1 1 calc R U . . .

loop_
_atom_site_aniso_label
_atom_site_aniso_U_11
_atom_site_aniso_U_22
_atom_site_aniso_U_33
_atom_site_aniso_U_23
_atom_site_aniso_U_13
_atom_site_aniso_U_12
Gd1 0.0316(4) 0.0306(4) 0.0439(5) 0.0023(5) -0.0077(3) 0.0024(4)
Cu1 0.0420(11) 0.0267(11) 0.0380(13) 0.0019(10) 0.0039(10) -0.0023(9)
Cl1 0.0235(18) 0.045(3) 0.078(4) 0.001(3) -0.004(2) 0.0009(18)
O1 0.032(5) 0.023(6) 0.039(7) -0.007(5) 0.001(5) 0.004(4)
O2 0.032(5) 0.017(5) 0.050(7) 0.001(5) -0.001(5) 0.000(5)
O3 0.043(6) 0.027(6) 0.046(8) -0.003(6) 0.004(6) -0.004(5)
O4 0.043(6) 0.029(6) 0.034(7) 0.000(5) 0.009(6) 0.000(5)
O5 0.051(7) 0.031(6) 0.049(8) 0.016(6) -0.005(6) 0.018(6)
O6 0.051(6) 0.035(7) 0.042(7) 0.004(6) -0.007(6) 0.013(6)
O7 0.099(11) 0.090(11) 0.030(8) 0.032(8) -0.005(8) 0.026(9)
O8 0.032(6) 0.105(12) 0.051(8) 0.018(8) -0.014(6) 0.002(7)
O9 0.030(5) 0.074(9) 0.038(7) 0.016(6) -0.019(5) 0.008(6)
O10 0.065(8) 0.059(9) 0.057(9) 0.003(7) -0.011(7) -0.011(7)
N1 0.033(7) 0.042(9) 0.056(10) 0.000(8) 0.006(7) -0.013(7)
N2 0.034(7) 0.039(8) 0.035(8) 0.000(7) -0.013(6) -0.008(6)
N3 0.042(8) 0.060(11) 0.040(10) 0.005(9) -0.002(8) -0.008(8)
N4 0.031(7) 0.049(9) 0.054(10) 0.000(8) -0.004(7) 0.002(7)
N5 0.065(11) 0.043(10) 0.094(15) 0.013(10) 0.022(10) -0.010(9)
N6 0.138(18) 0.050(12) 0.072(14) 0.017(11) -0.016(13) -0.025(13)
C1 0.047(9) 0.017(8) 0.031(10) -0.001(7) 0.002(8) 0.017(7)
C2 0.032(8) 0.029(9) 0.035(10) 0.009(8) -0.004(8) 0.006(7)
C3 0.060(11) 0.037(10) 0.043(11) 0.007(9) -0.013(10) -0.020(9)
C4 0.092(15) 0.044(12) 0.058(15) -0.022(11) -0.010(13) 0.000(12)
C5 0.082(14) 0.035(11) 0.062(14) -0.004(10) 0.002(12) -0.002(11)
C6 0.030(8) 0.042(10) 0.036(10) -0.008(9) 0.003(8) -0.001(8)
C7 0.039(9) 0.061(13) 0.040(11) -0.016(10) 0.010(9) -0.002(9)
C8 0.049(10) 0.069(13) 0.029(10) -0.010(10) 0.010(9) -0.014(10)
C9 0.064(12) 0.040(11) 0.057(14) 0.023(10) 0.007(11) -0.001(10)
C10 0.031(8) 0.024(9) 0.065(13) 0.015(9) -0.024(9) -0.005(7)
C11 0.014(7) 0.043(10) 0.041(11) -0.009(9) -0.010(7) -0.004(7)
C12 0.020(6) 0.025(7) 0.039(7) -0.001(6) -0.013(6) 0.005(5)
C13 0.022(7) 0.032(9) 0.044(11) 0.002(8) -0.007(7) 0.003(7)
C14 0.045(9) 0.044(12) 0.037(10) -0.013(9) -0.002(8) 0.001(8)
C15 0.052(10) 0.022(10) 0.065(14) -0.017(9) -0.011(10) 0.000(8)
C16 0.041(9) 0.029(9) 0.049(12) 0.011(9) -0.022(9) -0.004(8)
C17 0.041(9) 0.032(10) 0.061(13) -0.006(9) -0.012(9) -0.009(8)
C18 0.062(12) 0.034(11) 0.069(14) 0.018(10) -0.002(11) 0.015(9)
C19 0.040(9) 0.036(10) 0.033(10) -0.001(8) -0.002(8) -0.014(8)
C20 0.065(13) 0.069(17) 0.044(13) 0.017(12) -0.009(10) -0.025(12)
C21 0.049(11) 0.076(16) 0.077(16) 0.011(12) -0.026(11) -0.016(11)
C22 0.083(15) 0.069(15) 0.085(17) 0.014(15) -0.021(14) -0.003(14)

loop_
_atom_type_symbol
_atom_type_description
_atom_type_scat_dispersion_real
_atom_type_scat_dispersion_imag
_atom_type_scat_source
C C 0.0033 0.0016 'International Tables Vol C Tables 4.2.6.8 and 6.1.1.4'
H H 0.0000 0.0000 'International Tables Vol C Tables 4.2.6.8 and 6.1.1.4'
N N 0.0061 0.0033 'International Tables Vol C Tables 4.2.6.8 and 6.1.1.4'
O O 0.0106 0.0060 'International Tables Vol C Tables 4.2.6.8 and 6.1.1.4'
Cl Cl 0.1484 0.1585 'International Tables Vol C Tables 4.2.6.8 and 6.1.1.4'
Cu Cu 0.3201 1.2651 'International Tables Vol C Tables 4.2.6.8 and 6.1.1.4'
Gd Gd -0.1653 3.9035 'International Tables Vol C Tables 4.2.6.8 and 6.1.1.4'

loop_
_geom_angle_atom_site_label_1
_geom_angle_atom_site_label_2
_geom_angle_atom_site_label_3
_geom_angle
_geom_angle_site_symmetry_1
_geom_angle_site_symmetry_3
_geom_angle_publ_flag
O9 Gd1 O1 78.6(4) . . ?
O9 Gd1 O2 76.2(4) . . ?
O1 Gd1 O2 65.7(3) . . ?
O9 Gd1 O8 146.9(4) . . ?
O1 Gd1 O8 76.3(4) . . ?
O2 Gd1 O8 74.0(4) . . ?
O9 Gd1 N4 72.4(4) . . ?
O1 Gd1 N4 135.3(4) . . ?
O2 Gd1 N4 134.8(4) . . ?
O8 Gd1 N4 140.3(4) . . ?
O9 Gd1 O5 136.1(4) . . ?
O1 Gd1 O5 107.5(4) . . ?
O2 Gd1 O5 146.8(4) . . ?
O8 Gd1 O5 72.8(4) . . ?
N4 Gd1 O5 74.1(4) . . ?
O9 Gd1 O6 136.1(4) . . ?
O1 Gd1 O6 145.3(3) . . ?
O2 Gd1 O6 115.4(4) . . ?
O8 Gd1 O6 71.4(4) . . ?
N4 Gd1 O6 70.9(4) . . ?
O5 Gd1 O6 50.8(4) . . ?
O9 Gd1 O4 82.2(4) . . ?
O1 Gd1 O4 127.9(3) . . ?
O2 Gd1 O4 62.8(3) . . ?
O8 Gd1 O4 96.7(4) . . ?
N4 Gd1 O4 81.1(4) . . ?
O5 Gd1 O4 119.6(4) . . ?
O6 Gd1 O4 69.2(4) . . ?
O9 Gd1 O3 80.3(4) . . ?
O1 Gd1 O3 61.9(3) . . ?
O2 Gd1 O3 125.6(4) . . ?
O8 Gd1 O3 105.8(4) . . ?
N4 Gd1 O3 80.0(4) . . ?
O5 Gd1 O3 66.5(4) . . ?
O6 Gd1 O3 115.6(4) . . ?
O4 Gd1 O3 157.3(3) . . ?
O9 Gd1 N3 141.9(4) . . ?
O1 Gd1 N3 129.3(4) . . ?
O2 Gd1 N3 135.1(4) . . ?
O8 Gd1 N3 71.1(4) . . ?
N4 Gd1 N3 69.5(4) . . ?
O5 Gd1 N3 25.7(4) . . ?
O6 Gd1 N3 25.2(4) . . ?
O4 Gd1 N3 94.1(4) . . ?
O3 Gd1 N3 91.0(4) . . ?
O9 Gd1 Cu1 76.2(3) . . ?
O1 Gd1 Cu1 33.1(2) . . ?
O2 Gd1 Cu1 32.7(2) . . ?
O8 Gd1 Cu1 71.0(3) . . ?
N4 Gd1 Cu1 148.6(3) . . ?
O5 Gd1 Cu1 131.9(3) . . ?
O6 Gd1 Cu1 137.0(3) . . ?
O4 Gd1 Cu1 95.4(2) . . ?
O3 Gd1 Cu1 94.2(2) . . ?
N3 Gd1 Cu1 141.8(3) . . ?
N1 Cu1 O2 175.3(5) . . ?
N1 Cu1 O1 95.3(5) . . ?
O2 Cu1 O1 83.4(4) . . ?
N1 Cu1 N2 85.7(6) . . ?
O2 Cu1 N2 94.5(5) . . ?
O1 Cu1 N2 167.0(5) . . ?
N1 Cu1 Cl1 87.1(4) . . ?
O2 Cu1 Cl1 97.5(3) . . ?
O1 Cu1 Cl1 94.6(3) . . ?
N2 Cu1 Cl1 98.4(4) . . ?
N1 Cu1 Gd1 137.1(4) . . ?
O2 Cu1 Gd1 41.6(3) . . ?
O1 Cu1 Gd1 41.8(3) . . ?
N2 Cu1 Gd1 135.3(4) . . ?
Cl1 Cu1 Gd1 96.48(12) . . ?
C1 O1 Cu1 122.3(7) . . ?
C1 O1 Gd1 129.2(7) . . ?
Cu1 O1 Gd1 105.1(4) . . ?
C12 O2 Cu1 124.2(8) . . ?
C12 O2 Gd1 128.0(7) . . ?
Cu1 O2 Gd1 105.7(4) . . ?
C2 O3 C17 117.7(11) . . ?
C2 O3 Gd1 117.9(7) . . ?
C17 O3 Gd1 124.1(9) . . ?
C13 O4 C18 116.1(11) . . ?
C13 O4 Gd1 118.2(7) . . ?
C18 O4 Gd1 124.7(9) . . ?
N3 O5 Gd1 98.5(9) . . ?
N3 O6 Gd1 97.7(10) . . ?
C21 O8 Gd1 136.1(11) . . ?
C7 N1 C8 124.0(14) . . ?
C7 N1 Cu1 124.7(10) . . ?
C8 N1 Cu1 111.2(11) . . ?
C10 N2 C9 123.0(13) . . ?
C10 N2 Cu1 125.2(11) . . ?
C9 N2 Cu1 111.0(10) . . ?
O7 N3 O6 124.7(17) . . ?
O7 N3 O5 122.5(17) . . ?
O6 N3 O5 112.8(14) . . ?
O7 N3 Gd1 176.8(13) . . ?
O6 N3 Gd1 57.1(8) . . ?
O5 N3 Gd1 55.8(8) . . ?
C19 N4 Gd1 153.0(13) . . ?
C19 N5 C20 117.1(17) . . ?
O1 C1 C6 126.3(7) . . ?
O1 C1 C2 115.1(7) . . ?
C6 C1 C2 118.5 . . ?
O3 C2 C3 124.1(8) . . ?
O3 C2 C1 115.0(8) . . ?
C3 C2 C1 120.9 . . ?
C4 C3 C2 117.9 . . ?
C5 C4 C3 123.2 . . ?
C4 C5 C6 118.7 . . ?
C1 C6 C5 120.5 . . ?
C1 C6 C7 123.8 . . ?
C5 C6 C7 115.7 . . ?
N1 C7 C6 125.2(9) . . ?
N1 C8 C9 106.4(13) . . ?
N2 C9 C8 108.4(14) . . ?
N2 C10 C11 126.7(9) . . ?
C10 C11 C12 123.5 . . ?
C10 C11 C16 118.9 . . ?
C12 C11 C16 117.5 . . ?
O2 C12 C11 125.6(7) . . ?
O2 C12 C13 115.9(7) . . ?
C11 C12 C13 118.5 . . ?
C14 C13 O4 125.7(7) . . ?
C14 C13 C12 120.5 . . ?
O4 C13 C12 113.8(7) . . ?
C13 C14 C15 123.5 . . ?
C14 C15 C16 116.6 . . ?
C15 C16 C11 123.3 . . ?
N4 C19 N5 172.7(19) . . ?
N6 C20 N5 169(3) . . ?

loop_
_geom_bond_atom_site_label_1
_geom_bond_atom_site_label_2
_geom_bond_distance
_geom_bond_site_symmetry_2
_geom_bond_publ_flag
Gd1 O9 2.364(10) . ?
Gd1 O1 2.370(10) . ?
Gd1 O2 2.368(10) . ?
Gd1 O8 2.431(11) . ?
Gd1 N4 2.478(14) . ?
Gd1 O5 2.486(10) . ?
Gd1 O6 2.518(11) . ?
Gd1 O4 2.587(10) . ?
Gd1 O3 2.645(10) . ?
Gd1 N3 2.972(16) . ?
Gd1 Cu1 3.431(2) . ?
Cu1 N1 1.915(15) . ?
Cu1 O2 1.925(11) . ?
Cu1 O1 1.939(10) . ?
Cu1 N2 1.963(14) . ?
Cu1 Cl1 2.761(4) . ?
O1 C1 1.345(12) . ?
O2 C12 1.334(12) . ?
O3 C2 1.367(14) . ?
O3 C17 1.447(18) . ?
O4 C13 1.405(14) . ?
O4 C18 1.42(2) . ?
O5 N3 1.301(18) . ?
O6 N3 1.278(18) . ?
O7 N3 1.190(18) . ?
O8 C21 1.41(2) . ?
O10 C22 1.40(2) . ?
N1 C7 1.309(18) . ?
N1 C8 1.48(2) . ?
N2 C10 1.266(17) . ?
N2 C9 1.50(2) . ?
N4 C19 1.159(19) . ?
N5 C19 1.31(2) . ?
N5 C20 1.33(3) . ?
N6 C20 1.14(2) . ?
C1 C6 1.377(6) . ?
C1 C2 1.439(6) . ?
C2 C3 1.397(6) . ?
C3 C4 1.378(6) . ?
C4 C5 1.376(6) . ?
C5 C6 1.420(6) . ?
C6 C7 1.445(6) . ?
C8 C9 1.54(2) . ?
C10 C11 1.414(6) . ?
C11 C12 1.421(6) . ?
C11 C16 1.430(6) . ?
C12 C13 1.437(6) . ?
C13 C14 1.363(5) . ?
C14 C15 1.382(6) . ?
C15 C16 1.403(6) . ?
